data_4307899
loop_
_publ_author_name
'Aramice Y. S. Malkhasian'
'Maila E. Finch'
'Borislava Nikolovski'
'Adarsh Menon'
'Benjamin E. Kucera'
'Ferman A. Chavez'

_publ_section_title
;
N,N'-Dimethylformamide-Derived Products from Catalytic Oxidation of
3-Hydroxyflavone
;
_journal_name_full 'Inorganic Chemistry'
_journal_page_first 2950
_journal_page_last 2952
_journal_paper_doi 10.1021/ic062408o
_journal_volume 46
_journal_year 2007
_chemical_absolute_configuration rm
_chemical_formula_moiety 'C17 H15 N O3'
_chemical_formula_sum 'C17 H15 N O3'
_chemical_formula_weight 281.30
_chemical_name_common 06123
_chemical_name_systematic
;
  ?
;
_space_group_IT_number 19
_symmetry_cell_setting orthorhombic
_symmetry_space_group_name_Hall 'P 2ac 2ab'
_symmetry_space_group_name_H-M 'P 21 21 21'
_atom_sites_solution_hydrogens geom
_atom_sites_solution_primary direct
_atom_sites_solution_secondary difmap
_audit_creation_method SHELXL-97
_cell_angle_alpha 90.00
_cell_angle_beta 90.00
_cell_angle_gamma 90.00
_cell_formula_units_Z 4
_cell_length_a 8.7252(13)
_cell_length_b 11.5021(17)
_cell_length_c 13.944(2)
_cell_measurement_reflns_used 2977
_cell_measurement_temperature 173(2)
_cell_measurement_theta_max 24.80
_cell_measurement_theta_min 2.30
_cell_volume 1399.4(4)
_computing_cell_refinement 'SAINT, Bruker'
_computing_data_collection 'SMART, Bruker'
_computing_data_reduction 'SAINT, Bruker'
_computing_molecular_graphics 'SHELXTL, Bruker'
_computing_publication_material 'Bruker SHELXTL'
_computing_structure_refinement 'SHELXL-97 (Sheldrick, 1997)'
_computing_structure_solution 'SHELXS-97 (Sheldrick, 1990)'
_diffrn_ambient_temperature 173(2)
_diffrn_measured_fraction_theta_full 1.000
_diffrn_measured_fraction_theta_max 1.000
_diffrn_measurement_device_type 'Siemens SMART Platform CCD'
_diffrn_measurement_method 'area detector, omega scans per phi'
_diffrn_radiation_monochromator graphite
_diffrn_radiation_source 'normal-focus sealed tube'
_diffrn_radiation_type MoK\a
_diffrn_radiation_wavelength 0.71073
_diffrn_reflns_av_R_equivalents 0.0446
_diffrn_reflns_av_sigmaI/netI 0.0346
_diffrn_reflns_limit_h_max 10
_diffrn_reflns_limit_h_min -9
_diffrn_reflns_limit_k_max 12
_diffrn_reflns_limit_k_min -13
_diffrn_reflns_limit_l_max 16
_diffrn_reflns_limit_l_min -15
_diffrn_reflns_number 6947
_diffrn_reflns_theta_full 25.02
_diffrn_reflns_theta_max 25.02
_diffrn_reflns_theta_min 2.30
_exptl_absorpt_coefficient_mu 0.092
_exptl_absorpt_correction_T_max 0.9909
_exptl_absorpt_correction_T_min 0.9729
_exptl_absorpt_correction_type multi-scan
_exptl_absorpt_process_details 'SADABS, R. Blessing, 1995'
_exptl_crystal_colour colorless
_exptl_crystal_density_diffrn 1.335
_exptl_crystal_density_meas 0
_exptl_crystal_density_method 'not measured'
_exptl_crystal_description block
_exptl_crystal_F_000 592
_exptl_crystal_size_max 0.30
_exptl_crystal_size_mid 0.15
_exptl_crystal_size_min 0.10
_refine_diff_density_max 0.271
_refine_diff_density_min -0.181
_refine_diff_density_rms 0.043
_refine_ls_abs_structure_details 'Flack H D (1983), 1027 Friedel Pairs, Acta Cryst. A39, 876-881'
_refine_ls_abs_structure_Flack 0(10)
_refine_ls_extinction_method none
_refine_ls_goodness_of_fit_ref 1.005
_refine_ls_hydrogen_treatment riding
_refine_ls_matrix_type full
_refine_ls_number_parameters 192
_refine_ls_number_reflns 1441
_refine_ls_number_restraints 0
_refine_ls_restrained_S_all 1.005
_refine_ls_R_factor_all 0.0575
_refine_ls_R_factor_gt 0.0482
_refine_ls_shift/su_max 0.000
_refine_ls_shift/su_mean 0.000
_refine_ls_structure_factor_coef Fsqd
_refine_ls_weighting_details 'calc w=1/[\s^2^(Fo^2^)+(0.0640P)^2^+0.7234P] where P=(Fo^2^+2Fc^2^)/3'
_refine_ls_weighting_scheme calc
_refine_ls_wR_factor_gt 0.1138
_refine_ls_wR_factor_ref 0.1185
_reflns_number_gt 1258
_reflns_number_total 1441
_reflns_threshold_expression >2sigma(I)
_cod_data_source_file ic062408o-file001_1.cif
_cod_data_source_block 06123
_cod_depositor_comments
;
The following automatic conversions were performed:
'_symmetry_cell_setting' value 'Orthorhombic' changed to 'orthorhombic'
according to '/home/saulius/struct/CIF-dictionaries/cif_core.dic'
dictionary named 'cif_core.dic' version 2.4.1 from 2010-06-29.

Automatic conversion script
Id: cif_fix_enum 1527 2010-12-29 10:47:43Z saulius 
;
_cod_database_code 4307899

loop_
_symmetry_equiv_pos_as_xyz
'x, y, z'
'-x+1/2, -y, z+1/2'
'-x, y+1/2, -z+1/2'
'x+1/2, -y+1/2, -z'

loop_
_atom_site_label
_atom_site_type_symbol
_atom_site_fract_x
_atom_site_fract_y
_atom_site_fract_z
_atom_site_U_iso_or_equiv
_atom_site_adp_type
_atom_site_occupancy
_atom_site_symmetry_multiplicity
_atom_site_calc_flag
_atom_site_refinement_flags
_atom_site_disorder_assembly
_atom_site_disorder_group
O1 O -0.0824(3) 1.0262(2) 0.3974(2) 0.0458(7) Uani 1 1 d . . .
O2 O -0.0839(3) 0.9907(2) 0.55200(18) 0.0360(6) Uani 1 1 d . . .
O3 O 0.2205(3) 0.7271(2) 0.5097(2) 0.0393(7) Uani 1 1 d . . .
N1 N 0.1676(4) 0.8741(3) 0.3581(2) 0.0337(7) Uani 1 1 d . . .
C1 C -0.0185(4) 0.9782(3) 0.4636(3) 0.0336(8) Uani 1 1 d . . .
C2 C -0.0429(4) 0.9165(3) 0.6271(3) 0.0321(8) Uani 1 1 d . . .
C3 C -0.1226(4) 0.9335(4) 0.7123(3) 0.0406(10) Uani 1 1 d . . .
H3 H -0.1973 0.9932 0.7175 0.049 Uiso 1 1 calc R . .
C4 C -0.0909(5) 0.8620(4) 0.7889(3) 0.0485(11) Uani 1 1 d . . .
H4 H -0.1419 0.8744 0.8482 0.058 Uiso 1 1 calc R . .
C5 C 0.0143(5) 0.7722(4) 0.7809(3) 0.0485(11) Uani 1 1 d . . .
H5 H 0.0331 0.7223 0.8339 0.058 Uiso 1 1 calc R . .
C6 C 0.0915(5) 0.7555(3) 0.6956(3) 0.0408(10) Uani 1 1 d . . .
H6 H 0.1635 0.6939 0.6900 0.049 Uiso 1 1 calc R . .
C7 C 0.0645(4) 0.8287(3) 0.6173(2) 0.0300(8) Uani 1 1 d . . .
C8 C 0.1444(4) 0.8111(3) 0.5255(3) 0.0293(8) Uani 1 1 d . . .
C9 C 0.1339(4) 0.9156(3) 0.4544(2) 0.0283(8) Uani 1 1 d . . .
C10 C 0.0540(5) 0.7929(4) 0.3207(3) 0.0426(10) Uani 1 1 d . . .
H10A H 0.0322 0.7334 0.3692 0.064 Uiso 1 1 calc R . .
H10B H 0.0939 0.7557 0.2626 0.064 Uiso 1 1 calc R . .
H10C H -0.0405 0.8350 0.3053 0.064 Uiso 1 1 calc R . .
C11 C 0.2056(5) 0.9639(4) 0.2861(3) 0.0433(10) Uani 1 1 d . . .
H11A H 0.2863 1.0146 0.3114 0.065 Uiso 1 1 calc R . .
H11B H 0.1141 1.0103 0.2720 0.065 Uiso 1 1 calc R . .
H11C H 0.2417 0.9264 0.2272 0.065 Uiso 1 1 calc R . .
C12 C 0.2631(4) 0.9978(3) 0.4901(2) 0.0261(7) Uani 1 1 d . . .
C13 C 0.4103(4) 0.9530(3) 0.4939(3) 0.0312(8) Uani 1 1 d . . .
H13 H 0.4284 0.8753 0.4737 0.037 Uiso 1 1 calc R . .
C14 C 0.5315(4) 1.0199(3) 0.5269(3) 0.0374(9) Uani 1 1 d . . .
H14 H 0.6317 0.9879 0.5302 0.045 Uiso 1 1 calc R . .
C15 C 0.5059(5) 1.1321(3) 0.5545(3) 0.0390(9) Uani 1 1 d . . .
H15 H 0.5886 1.1780 0.5776 0.047 Uiso 1 1 calc R . .
C16 C 0.3606(5) 1.1793(3) 0.5491(3) 0.0387(9) Uani 1 1 d . . .
H16 H 0.3439 1.2577 0.5677 0.046 Uiso 1 1 calc R . .
C17 C 0.2387(4) 1.1121(3) 0.5165(3) 0.0322(8) Uani 1 1 d . . .
H17 H 0.1389 1.1447 0.5123 0.039 Uiso 1 1 calc R . .

loop_
_atom_site_aniso_label
_atom_site_aniso_U_11
_atom_site_aniso_U_22
_atom_site_aniso_U_33
_atom_site_aniso_U_23
_atom_site_aniso_U_13
_atom_site_aniso_U_12
O1 0.0404(15) 0.0470(16) 0.0500(16) 0.0078(14) -0.0088(14) 0.0095(14)
O2 0.0285(12) 0.0390(14) 0.0405(14) -0.0063(12) 0.0033(11) 0.0005(12)
O3 0.0422(15) 0.0274(13) 0.0482(16) 0.0030(13) 0.0054(14) 0.0032(12)
N1 0.0337(17) 0.0351(16) 0.0321(16) -0.0022(14) 0.0020(14) -0.0040(14)
C1 0.0293(18) 0.0301(18) 0.041(2) -0.0025(17) 0.0016(18) -0.0033(17)
C2 0.0272(19) 0.0337(19) 0.036(2) -0.0074(17) -0.0032(16) -0.0088(16)
C3 0.036(2) 0.046(2) 0.039(2) -0.0181(19) 0.0092(18) -0.0066(19)
C4 0.047(2) 0.068(3) 0.031(2) -0.013(2) 0.009(2) -0.022(2)
C5 0.050(3) 0.068(3) 0.028(2) 0.008(2) 0.002(2) -0.018(3)
C6 0.041(2) 0.044(2) 0.038(2) 0.0035(17) -0.0046(19) -0.012(2)
C7 0.0279(18) 0.0336(19) 0.0284(18) -0.0008(15) 0.0010(15) -0.0110(15)
C8 0.0221(16) 0.0272(17) 0.039(2) -0.0036(16) -0.0004(16) -0.0044(15)
C9 0.0253(17) 0.0337(18) 0.0258(18) -0.0016(15) -0.0012(14) -0.0018(15)
C10 0.044(2) 0.043(2) 0.042(2) -0.0044(19) 0.0024(19) -0.0107(19)
C11 0.047(2) 0.051(2) 0.032(2) 0.0075(18) 0.0018(19) -0.012(2)
C12 0.0260(16) 0.0271(16) 0.0252(16) 0.0031(14) -0.0009(14) -0.0017(14)
C13 0.0285(17) 0.0245(16) 0.041(2) -0.0010(16) 0.0003(16) 0.0016(15)
C14 0.0279(18) 0.042(2) 0.043(2) 0.0060(18) -0.0023(17) -0.0032(17)
C15 0.039(2) 0.046(2) 0.0312(19) 0.0037(18) 0.0002(18) -0.020(2)
C16 0.046(2) 0.0274(18) 0.042(2) -0.0052(17) 0.009(2) -0.0064(18)
C17 0.0315(18) 0.0284(18) 0.037(2) 0.0030(15) 0.0016(17) 0.0010(15)

loop_
_atom_type_symbol
_atom_type_description
_atom_type_scat_dispersion_real
_atom_type_scat_dispersion_imag
_atom_type_scat_source
C C 0.0033 0.0000 'International Tables Vol C Tables 4.2.6.8 and 6.1.1.4'
H H 0.0000 0.0000 'International Tables Vol C Tables 4.2.6.8 and 6.1.1.4'
N N 0.0061 0.0000 'International Tables Vol C Tables 4.2.6.8 and 6.1.1.4'
O O 0.0106 0.0000 'International Tables Vol C Tables 4.2.6.8 and 6.1.1.4'

loop_
_geom_angle_atom_site_label_1
_geom_angle_atom_site_label_2
_geom_angle_atom_site_label_3
_geom_angle
_geom_angle_site_symmetry_1
_geom_angle_site_symmetry_3
_geom_angle_publ_flag
C1 O2 C2 120.3(3) . . ?
C9 N1 C10 113.7(3) . . ?
C9 N1 C11 116.2(3) . . ?
C10 N1 C11 111.0(3) . . ?
O1 C1 O2 116.6(3) . . ?
O1 C1 C9 123.7(3) . . ?
O2 C1 C9 119.5(3) . . ?
C7 C2 C3 121.8(4) . . ?
C7 C2 O2 123.0(3) . . ?
C3 C2 O2 115.2(3) . . ?
C4 C3 C2 118.6(4) . . ?
C4 C3 H3 120.7 . . ?
C2 C3 H3 120.7 . . ?
C3 C4 C5 121.1(4) . . ?
C3 C4 H4 119.5 . . ?
C5 C4 H4 119.5 . . ?
C6 C5 C4 119.7(4) . . ?
C6 C5 H5 120.1 . . ?
C4 C5 H5 120.1 . . ?
C5 C6 C7 120.4(4) . . ?
C5 C6 H6 119.8 . . ?
C7 C6 H6 119.8 . . ?
C2 C7 C6 118.4(3) . . ?
C2 C7 C8 120.5(3) . . ?
C6 C7 C8 121.1(3) . . ?
O3 C8 C7 122.4(3) . . ?
O3 C8 C9 122.6(3) . . ?
C7 C8 C9 114.8(3) . . ?
N1 C9 C1 114.2(3) . . ?
N1 C9 C12 110.4(3) . . ?
C1 C9 C12 108.7(3) . . ?
N1 C9 C8 108.7(3) . . ?
C1 C9 C8 111.3(3) . . ?
C12 C9 C8 102.8(3) . . ?
N1 C10 H10A 109.5 . . ?
N1 C10 H10B 109.5 . . ?
H10A C10 H10B 109.5 . . ?
N1 C10 H10C 109.5 . . ?
H10A C10 H10C 109.5 . . ?
H10B C10 H10C 109.5 . . ?
N1 C11 H11A 109.5 . . ?
N1 C11 H11B 109.5 . . ?
H11A C11 H11B 109.5 . . ?
N1 C11 H11C 109.5 . . ?
H11A C11 H11C 109.5 . . ?
H11B C11 H11C 109.5 . . ?
C17 C12 C13 119.1(3) . . ?
C17 C12 C9 123.5(3) . . ?
C13 C12 C9 117.4(3) . . ?
C12 C13 C14 120.9(3) . . ?
C12 C13 H13 119.5 . . ?
C14 C13 H13 119.5 . . ?
C15 C14 C13 119.6(3) . . ?
C15 C14 H14 120.2 . . ?
C13 C14 H14 120.2 . . ?
C14 C15 C16 120.4(4) . . ?
C14 C15 H15 119.8 . . ?
C16 C15 H15 119.8 . . ?
C15 C16 C17 120.1(3) . . ?
C15 C16 H16 120.0 . . ?
C17 C16 H16 120.0 . . ?
C12 C17 C16 119.9(3) . . ?
C12 C17 H17 120.1 . . ?
C16 C17 H17 120.1 . . ?

loop_
_geom_bond_atom_site_label_1
_geom_bond_atom_site_label_2
_geom_bond_distance
_geom_bond_site_symmetry_2
_geom_bond_publ_flag
O1 C1 1.211(4) . ?
O2 C1 1.366(4) . ?
O2 C2 1.398(4) . ?
O3 C8 1.194(4) . ?
N1 C9 1.457(5) . ?
N1 C10 1.457(5) . ?
N1 C11 1.478(5) . ?
C1 C9 1.517(5) . ?
C2 C7 1.384(5) . ?
C2 C3 1.389(5) . ?
C3 C4 1.376(6) . ?
C3 H3 0.9500 . ?
C4 C5 1.387(6) . ?
C4 H4 0.9500 . ?
C5 C6 1.381(6) . ?
C5 H5 0.9500 . ?
C6 C7 1.399(5) . ?
C6 H6 0.9500 . ?
C7 C8 1.471(5) . ?
C8 C9 1.561(5) . ?
C9 C12 1.553(5) . ?
C10 H10A 0.9800 . ?
C10 H10B 0.9800 . ?
C10 H10C 0.9800 . ?
C11 H11A 0.9800 . ?
C11 H11B 0.9800 . ?
C11 H11C 0.9800 . ?
C12 C17 1.382(5) . ?
C12 C13 1.384(4) . ?
C13 C14 1.386(5) . ?
C13 H13 0.9500 . ?
C14 C15 1.365(5) . ?
C14 H14 0.9500 . ?
C15 C16 1.381(6) . ?
C15 H15 0.9500 . ?
C16 C17 1.392(5) . ?
C16 H16 0.9500 . ?
C17 H17 0.9500 . ?

loop_
_geom_torsion_atom_site_label_1
_geom_torsion_atom_site_label_2
_geom_torsion_atom_site_label_3
_geom_torsion_atom_site_label_4
_geom_torsion
_geom_torsion_site_symmetry_1
_geom_torsion_site_symmetry_2
_geom_torsion_site_symmetry_3
_geom_torsion_site_symmetry_4
_geom_torsion_publ_flag
C2 O2 C1 O1 163.7(3) . . . . ?
C2 O2 C1 C9 -21.5(4) . . . . ?
C1 O2 C2 C7 0.6(5) . . . . ?
C1 O2 C2 C3 -176.8(3) . . . . ?
C7 C2 C3 C4 1.2(5) . . . . ?
O2 C2 C3 C4 178.6(3) . . . . ?
C2 C3 C4 C5 -2.2(6) . . . . ?
C3 C4 C5 C6 1.6(6) . . . . ?
C4 C5 C6 C7 0.1(6) . . . . ?
C3 C2 C7 C6 0.4(5) . . . . ?
O2 C2 C7 C6 -176.8(3) . . . . ?
C3 C2 C7 C8 178.6(3) . . . . ?
O2 C2 C7 C8 1.4(5) . . . . ?
C5 C6 C7 C2 -1.0(5) . . . . ?
C5 C6 C7 C8 -179.2(3) . . . . ?
C2 C7 C8 O3 -168.9(3) . . . . ?
C6 C7 C8 O3 9.2(5) . . . . ?
C2 C7 C8 C9 16.3(4) . . . . ?
C6 C7 C8 C9 -165.5(3) . . . . ?
C10 N1 C9 C1 -59.2(4) . . . . ?
C11 N1 C9 C1 71.6(4) . . . . ?
C10 N1 C9 C12 177.9(3) . . . . ?
C11 N1 C9 C12 -51.3(4) . . . . ?
C10 N1 C9 C8 65.8(4) . . . . ?
C11 N1 C9 C8 -163.5(3) . . . . ?
O1 C1 C9 N1 -24.8(5) . . . . ?
O2 C1 C9 N1 160.8(3) . . . . ?
O1 C1 C9 C12 99.0(4) . . . . ?
O2 C1 C9 C12 -75.4(4) . . . . ?
O1 C1 C9 C8 -148.4(3) . . . . ?
O2 C1 C9 C8 37.2(4) . . . . ?
O3 C8 C9 N1 25.1(5) . . . . ?
C7 C8 C9 N1 -160.1(3) . . . . ?
O3 C8 C9 C1 151.8(3) . . . . ?
C7 C8 C9 C1 -33.4(4) . . . . ?
O3 C8 C9 C12 -92.0(4) . . . . ?
C7 C8 C9 C12 82.8(3) . . . . ?
N1 C9 C12 C17 120.5(3) . . . . ?
C1 C9 C12 C17 -5.5(5) . . . . ?
C8 C9 C12 C17 -123.6(3) . . . . ?
N1 C9 C12 C13 -58.5(4) . . . . ?
C1 C9 C12 C13 175.4(3) . . . . ?
C8 C9 C12 C13 57.3(4) . . . . ?
C17 C12 C13 C14 2.3(5) . . . . ?
C9 C12 C13 C14 -178.6(3) . . . . ?
C12 C13 C14 C15 -1.1(6) . . . . ?
C13 C14 C15 C16 -0.5(6) . . . . ?
C14 C15 C16 C17 0.8(6) . . . . ?
C13 C12 C17 C16 -2.0(5) . . . . ?
C9 C12 C17 C16 179.0(3) . . . . ?
C15 C16 C17 C12 0.5(6) . . . . ?

loop_
_cod_related_entry_id
_cod_related_entry_database
_cod_related_entry_code
1 ChemSpider 21177222
